data_7233826
loop_
_publ_author_name
'Sunil Kumar'
'Punita Singh'
'Ritu Srivastava'
'Rik Rani Koner'
'Avijit Pramanik'
'Jomon Mathew'
'Sougata Sinha'
'Madhu Rawat'
'R. S. Anand'
'Subrata Ghosh'

_publ_section_title
;
 Engineering fused coumarin dyes: a molecular level understanding of
 aggregation quenching and tuning electroluminescence via alkyl chain
 substitution
;
_journal_name_full 'Journal of Materials Chemistry C'
_journal_page_first 6637
_journal_page_last 6647
_journal_paper_doi 10.1039/C4TC00807C
_journal_volume 2
_journal_year 2014
_chemical_formula_moiety C20H11NO3
_chemical_formula_sum 'C20 H11 N O3'
_chemical_formula_weight 313.30
_chemical_melting_point 353
_space_group_IT_number 18
_space_group_name_Hall 'P 2 2ab'
_space_group_name_H-M_alt 'P 21 21 2'
_symmetry_cell_setting orthorhombic
_symmetry_space_group_name_H-M 'P 21 21 2'
_atom_sites_solution_hydrogens geom
_atom_sites_solution_primary direct
_atom_sites_solution_secondary difmap
_cell_angle_alpha 90.00
_cell_angle_beta 90.00
_cell_angle_gamma 90.00
_cell_formula_units_Z 4
_cell_length_a 13.1356(12)
_cell_length_b 10.4952(10)
_cell_length_c 10.6469(10)
_cell_measurement_temperature 298(2)
_cell_measurement_theta_max 28.280
_cell_volume 1467.8(2)
_computing_cell_refinement 'Bruker SMART'
_computing_data_collection 'Bruker SMART'
_computing_data_reduction 'Bruker SAINT'
_computing_molecular_graphics 'Bruker SHELXTL'
_computing_publication_material 'Bruker SHELXTL'
_computing_structure_refinement 'SHELXL-97 (Sheldrick, 1997)'
_computing_structure_solution 'SHELXS-97 (Sheldrick, 1990)'
_diffrn_ambient_temperature 298(2)
_diffrn_measured_fraction_theta_full 0.961
_diffrn_measured_fraction_theta_max 0.961
_diffrn_measurement_device_type 'CCD area detector'
_diffrn_measurement_method 'phi and omega scans'
_diffrn_radiation_monochromator graphite
_diffrn_radiation_source 'fine-focus sealed tube'
_diffrn_radiation_type MoK\a
_diffrn_radiation_wavelength 0.71073
_diffrn_reflns_av_R_equivalents 0.0350
_diffrn_reflns_av_sigmaI/netI 0.0462
_diffrn_reflns_limit_h_max 17
_diffrn_reflns_limit_h_min -16
_diffrn_reflns_limit_k_max 12
_diffrn_reflns_limit_k_min -13
_diffrn_reflns_limit_l_max 13
_diffrn_reflns_limit_l_min -12
_diffrn_reflns_number 9129
_diffrn_reflns_theta_full 28.28
_diffrn_reflns_theta_max 28.28
_diffrn_reflns_theta_min 1.91
_exptl_absorpt_coefficient_mu 0.096
_exptl_absorpt_correction_T_max 0.947
_exptl_absorpt_correction_T_min 0.929
_exptl_absorpt_correction_type multi-scan
_exptl_absorpt_process_details 'SADABS (Sheldrick, 1997)'
_exptl_crystal_density_diffrn 1.418
_exptl_crystal_density_method 'not measured'
_exptl_crystal_F_000 648.0
_exptl_crystal_size_max 0.40
_exptl_crystal_size_mid 0.40
_exptl_crystal_size_min 0.30
_refine_diff_density_max 0.527
_refine_diff_density_min -0.560
_refine_diff_density_rms 0.188
_refine_ls_abs_structure_details 'Flack H D (1983), Acta Cryst. A39, 876-881'
_refine_ls_abs_structure_Flack 1.8(16)
_refine_ls_extinction_method none
_refine_ls_goodness_of_fit_ref 1.161
_refine_ls_matrix_type full
_refine_ls_number_parameters 223
_refine_ls_number_reflns 3393
_refine_ls_number_restraints 0
_refine_ls_restrained_S_all 1.161
_refine_ls_R_factor_all 0.0773
_refine_ls_R_factor_gt 0.0545
_refine_ls_shift/su_max 0.001
_refine_ls_shift/su_mean 0.000
_refine_ls_structure_factor_coef Fsqd
_refine_ls_weighting_details 'calc w=1/[\s^2^(Fo^2^)+(0.1031P)^2^+0.0130P] where P=(Fo^2^+2Fc^2^)/3'
_refine_ls_weighting_scheme calc
_refine_ls_wR_factor_gt 0.1357
_refine_ls_wR_factor_ref 0.1817
_reflns_number_gt 2761
_reflns_number_total 3393
_reflns_threshold_expression >2sigma(I)
_cod_data_source_file J-Mater-Chem-C-2014-2-6637.cif
_cod_data_source_block 16janc
_cod_depositor_comments
;
The following automatic conversions were performed:

data item '_exptl_absorpt_correction_type' value 'Multi-Scan' was
changed to 'multi-scan' in accordance with the built-in table derived
from the CIF Core dictionary named 'cif_core.dic' version 2.4.5 last
updated on 2014-11-21.

data item '_symmetry_cell_setting' value 'Orthorhombic' was changed
to 'orthorhombic' in accordance with the built-in table derived from
the CIF Core dictionary named 'cif_core.dic' version 2.4.5 last
updated on 2014-11-21.

Automatic conversion script
Id: cif_fix_values 6909 2019-04-08 15:41:33Z antanas 
;
_cod_original_sg_symbol_H-M P2(1)2(1)2
_cod_database_code 7233826

loop_
_symmetry_equiv_pos_as_xyz
'x, y, z'
'-x, -y, z'
'-x+1/2, y+1/2, -z'
'x+1/2, -y+1/2, -z'

loop_
_atom_site_label
_atom_site_type_symbol
_atom_site_fract_x
_atom_site_fract_y
_atom_site_fract_z
_atom_site_U_iso_or_equiv
_atom_site_adp_type
_atom_site_occupancy
_atom_site_symmetry_multiplicity
_atom_site_calc_flag
_atom_site_refinement_flags
_atom_site_disorder_assembly
_atom_site_disorder_group
C4 C 0.12661(19) 1.0464(2) -0.0394(2) 0.018(2) Uani 1 1 d . . .
C5 C 0.12877(19) 0.9299(2) 0.0272(2) 0.019(2) Uani 1 1 d . . .
C10 C 0.1240(2) 1.2792(2) -0.0301(3) 0.021(2) Uani 1 1 d . . .
H10 H 0.1271 1.3560 0.0169 0.025 Uiso 1 1 calc R . .
C6 C 0.1315(2) 0.9225(2) 0.1576(2) 0.019(2) Uani 1 1 d . . .
C3 C 0.1192(2) 1.0543(2) -0.1719(2) 0.021(2) Uani 1 1 d . . .
H3 H 0.1186 0.9785 -0.2207 0.025 Uiso 1 1 calc R . .
C9 C 0.1289(2) 1.1607(2) 0.0326(2) 0.018(2) Uani 1 1 d . . .
C8 C 0.1349(2) 1.1537(2) 0.1660(2) 0.020(2) Uani 1 1 d . . .
H8 H 0.1393 1.2300 0.2136 0.024 Uiso 1 1 calc R . .
C7 C 0.1344(2) 1.0389(3) 0.2265(3) 0.022(2) Uani 1 1 d . . .
H7 H 0.1361 1.0367 0.3157 0.026 Uiso 1 1 calc R . .
C1 C 0.1146(2) 1.2839(2) -0.1583(3) 0.020(2) Uani 1 1 d . . .
C2 C 0.1130(2) 1.1703(2) -0.2300(3) 0.021(2) Uani 1 1 d . . .
H2 H 0.1077 1.1746 -0.3189 0.026 Uiso 1 1 calc R . .
O1 O 0.10645(16) 1.39544(18) -0.22331(18) 0.025(2) Uani 1 1 d . . .
C11 C 0.1278(2) 0.7989(2) 0.2163(2) 0.019(2) Uani 1 1 d . . .
C13 C 0.1207(2) 0.7017(2) 0.0036(3) 0.020(2) Uani 1 1 d . . .
C12 C 0.1220(2) 0.6935(2) 0.1398(2) 0.020(2) Uani 1 1 d . . .
O2 O 0.12409(15) 0.82199(16) -0.04653(17) 0.020(2) Uani 1 1 d . . .
O3 O 0.11670(16) 0.61309(17) -0.06831(17) 0.024(2) Uani 1 1 d . . .
C14 C 0.1298(2) 0.7822(2) 0.3549(2) 0.021(2) Uani 1 1 d . . .
C19 C 0.0552(2) 0.7075(3) 0.4138(3) 0.024(2) Uani 1 1 d . . .
H19 H 0.0015 0.6721 0.3653 0.029 Uiso 1 1 calc R . .
C16 C 0.2114(2) 0.8111(3) 0.5554(3) 0.030(2) Uani 1 1 d . . .
H16 H 0.2649 0.8463 0.6044 0.036 Uiso 1 1 calc R . .
C17 C 0.1374(3) 0.7362(3) 0.6128(3) 0.034(2) Uani 1 1 d . . .
H17 H 0.1406 0.7201 0.7005 0.041 Uiso 1 1 calc R . .
C15 C 0.2078(2) 0.8349(3) 0.4274(3) 0.025(2) Uani 1 1 d . . .
H15 H 0.2583 0.8868 0.3891 0.030 Uiso 1 1 calc R . .
C18 C 0.0589(2) 0.6850(3) 0.5415(3) 0.029(2) Uani 1 1 d . . .
H18 H 0.0079 0.6345 0.5805 0.035 Uiso 1 1 calc R . .
C20 C 0.1247(2) 0.5667(2) 0.1902(2) 0.021(2) Uani 1 1 d . . .
N1 N 0.1281(2) 0.4650(2) 0.2293(2) 0.027(2) Uani 1 1 d . . .
H1O H 0.107(3) 1.467(4) -0.170(4) 0.049(11) Uiso 1 1 d . . .

loop_
_atom_site_aniso_label
_atom_site_aniso_U_11
_atom_site_aniso_U_22
_atom_site_aniso_U_33
_atom_site_aniso_U_23
_atom_site_aniso_U_13
_atom_site_aniso_U_12
C4 0.021(3) 0.015(3) 0.020(3) 0.0015(10) 0.0005(11) 0.0006(12)
C5 0.021(2) 0.014(3) 0.021(3) -0.0025(9) -0.0005(12) -0.0013(12)
C10 0.025(2) 0.016(2) 0.021(3) -0.0002(10) 0.0005(11) 0.0007(12)
C6 0.021(3) 0.018(2) 0.018(3) 0.0003(9) 0.0001(11) 0.0013(12)
C3 0.025(3) 0.019(2) 0.020(3) -0.0008(10) -0.0005(12) 0.0005(13)
C9 0.021(2) 0.015(3) 0.019(3) -0.0001(10) -0.0004(11) 0.0006(11)
C8 0.023(3) 0.017(2) 0.019(3) -0.0047(10) -0.0011(11) 0.0016(11)
C7 0.024(3) 0.024(3) 0.017(2) -0.0012(11) -0.0016(11) -0.0003(12)
C1 0.022(2) 0.016(2) 0.023(3) 0.0016(10) -0.0017(11) -0.0004(12)
C2 0.025(3) 0.022(3) 0.017(3) -0.0009(10) -0.0008(12) 0.0003(12)
O1 0.035(2) 0.017(2) 0.022(2) 0.0028(8) -0.0013(9) 0.0023(9)
C11 0.018(2) 0.019(2) 0.020(3) -0.0022(10) -0.0018(11) 0.0007(11)
C13 0.025(2) 0.014(2) 0.021(3) 0.0006(10) -0.0014(12) -0.0012(12)
C12 0.024(2) 0.017(3) 0.019(3) 0.0023(9) -0.0002(11) -0.0017(12)
O2 0.029(2) 0.014(2) 0.018(2) -0.0010(7) -0.0004(8) -0.0004(8)
O3 0.030(2) 0.018(2) 0.023(2) -0.0029(7) -0.0019(9) 0.0017(9)
C14 0.030(3) 0.017(2) 0.017(3) -0.0014(10) 0.0030(11) 0.0035(12)
C19 0.027(3) 0.022(3) 0.023(3) -0.0018(11) 0.0024(12) 0.0002(11)
C16 0.036(3) 0.029(3) 0.025(3) -0.0018(11) -0.0063(13) 0.0012(13)
C17 0.052(3) 0.029(3) 0.020(3) 0.0016(12) 0.0003(14) 0.0061(15)
C15 0.030(3) 0.021(3) 0.025(3) 0.0000(11) 0.0006(12) -0.0003(11)
C18 0.038(3) 0.025(3) 0.026(3) 0.0030(11) 0.0080(14) 0.0004(13)
C20 0.026(3) 0.020(3) 0.017(3) -0.0036(10) -0.0007(12) -0.0007(12)
N1 0.035(3) 0.022(2) 0.024(3) 0.0002(9) 0.0007(12) -0.0003(12)

loop_
_atom_type_symbol
_atom_type_description
_atom_type_scat_dispersion_real
_atom_type_scat_dispersion_imag
_atom_type_scat_source
C C 0.0033 0.0016 'International Tables Vol C Tables 4.2.6.8 and 6.1.1.4'
H H 0.0000 0.0000 'International Tables Vol C Tables 4.2.6.8 and 6.1.1.4'
N N 0.0061 0.0033 'International Tables Vol C Tables 4.2.6.8 and 6.1.1.4'
O O 0.0106 0.0060 'International Tables Vol C Tables 4.2.6.8 and 6.1.1.4'

loop_
_geom_angle_atom_site_label_1
_geom_angle_atom_site_label_2
_geom_angle_atom_site_label_3
_geom_angle
_geom_angle_site_symmetry_1
_geom_angle_site_symmetry_3
C5 C4 C3 123.4(2) . .
C5 C4 C9 117.3(2) . .
C3 C4 C9 119.2(2) . .
O2 C5 C6 121.5(2) . .
O2 C5 C4 115.1(2) . .
C6 C5 C4 123.3(2) . .
C1 C10 C9 120.4(2) . .
C5 C6 C7 117.8(2) . .
C5 C6 C11 118.8(2) . .
C7 C6 C11 123.4(2) . .
C2 C3 C4 120.4(2) . .
C10 C9 C4 119.1(2) . .
C10 C9 C8 121.3(2) . .
C4 C9 C8 119.6(2) . .
C7 C8 C9 121.1(2) . .
C8 C7 C6 120.9(2) . .
O1 C1 C10 122.9(2) . .
O1 C1 C2 116.6(2) . .
C10 C1 C2 120.5(2) . .
C3 C2 C1 120.3(2) . .
C12 C11 C6 118.0(2) . .
C12 C11 C14 119.6(2) . .
C6 C11 C14 122.4(2) . .
O3 C13 O2 117.6(2) . .
O3 C13 C12 126.1(2) . .
O2 C13 C12 116.3(2) . .
C11 C12 C20 121.5(2) . .
C11 C12 C13 123.0(2) . .
C20 C12 C13 115.4(2) . .
C13 O2 C5 122.4(2) . .
C15 C14 C19 119.1(3) . .
C15 C14 C11 121.0(2) . .
C19 C14 C11 119.8(3) . .
C18 C19 C14 120.7(3) . .
C15 C16 C17 120.6(3) . .
C18 C17 C16 119.8(3) . .
C16 C15 C14 119.8(3) . .
C19 C18 C17 119.9(3) . .
N1 C20 C12 179.0(3) . .

loop_
_geom_bond_atom_site_label_1
_geom_bond_atom_site_label_2
_geom_bond_distance
_geom_bond_site_symmetry_2
C4 C5 1.413(3) .
C4 C3 1.416(4) .
C4 C9 1.424(3) .
C5 O2 1.379(3) .
C5 C6 1.392(4) .
C10 C1 1.371(4) .
C10 C9 1.412(3) .
C6 C7 1.426(3) .
C6 C11 1.441(3) .
C3 C2 1.368(3) .
C9 C8 1.425(4) .
C8 C7 1.366(4) .
C1 O1 1.364(3) .
C1 C2 1.416(3) .
C11 C12 1.376(3) .
C11 C14 1.486(4) .
C13 O3 1.206(3) .
C13 O2 1.371(3) .
C13 C12 1.452(4) .
C12 C20 1.436(3) .
C14 C15 1.397(4) .
C14 C19 1.403(4) .
C19 C18 1.381(4) .
C16 C15 1.387(4) .
C16 C17 1.392(4) .
C17 C18 1.388(4) .
C20 N1 1.146(3) .
